data_4309547
loop_
_publ_author_name
'Richard D. Adams'
'Burjor Captain'
'Rolfe H. Herber'
'Mikael Johansson'
'Israel Nowik'
'Jack L. Smith'
'Mark D. Smith'

_publ_section_title
;
Addition of Palladium and Platinum Tri-tert-Butylphosphine Groups to
Re-Sn and Re-Ge Bonds
;
_journal_name_full 'Inorganic Chemistry'
_journal_page_first 6346
_journal_page_last 6358
_journal_paper_doi 10.1021/ic051077x
_journal_volume 44
_journal_year 2005
_chemical_formula_sum 'C56 H74 O8 P2 Pd2 Re2 Sn2'
_chemical_formula_weight 1759.67
_chemical_name_systematic
; 
 ? 
;
_space_group_IT_number 2
_symmetry_cell_setting triclinic
_symmetry_space_group_name_Hall '-P 1'
_symmetry_space_group_name_H-M 'P -1'
_atom_sites_solution_hydrogens geom
_atom_sites_solution_primary direct
_atom_sites_solution_secondary difmap
_audit_creation_method SHELXL-97
_cell_angle_alpha 80.1170(10)
_cell_angle_beta 68.9880(10)
_cell_angle_gamma 71.9270(10)
_cell_formula_units_Z 1
_cell_length_a 10.8119(7)
_cell_length_b 12.4429(8)
_cell_length_c 12.9946(8)
_cell_measurement_reflns_used 5265
_cell_measurement_temperature 293(2)
_cell_measurement_theta_max 28.22
_cell_measurement_theta_min 2.33
_cell_volume 1547.82(17)
_computing_cell_refinement 'SAINT+  V6.2 (Bruker, 2001)'
_computing_data_collection 'SMART V5.625 (Bruker, 2001)'
_computing_data_reduction 'SAINT+  V6.2'
_computing_molecular_graphics 'SHELXTL V6.1 (Sheldrick, 1997)'
_computing_publication_material 'SHELXTL V6.1'
_computing_structure_refinement 'SHELXL-97 (Sheldrick, 1997)'
_computing_structure_solution 'SHELXS-97 (Sheldrick, 1990)'
_diffrn_ambient_temperature 296(2)
_diffrn_measured_fraction_theta_full 1.000
_diffrn_measured_fraction_theta_max 1.000
_diffrn_measurement_device_type 'Bruker SMART APEX CCD diffractometer'
_diffrn_measurement_method 'omega scans'
_diffrn_radiation_monochromator graphite
_diffrn_radiation_source 'fine-focus sealed tube'
_diffrn_radiation_type MoK\a
_diffrn_radiation_wavelength 0.71073
_diffrn_reflns_av_R_equivalents 0.0332
_diffrn_reflns_av_sigmaI/netI 0.0446
_diffrn_reflns_limit_h_max 12
_diffrn_reflns_limit_h_min -12
_diffrn_reflns_limit_k_max 14
_diffrn_reflns_limit_k_min -14
_diffrn_reflns_limit_l_max 15
_diffrn_reflns_limit_l_min -15
_diffrn_reflns_number 12736
_diffrn_reflns_theta_full 25.03
_diffrn_reflns_theta_max 25.03
_diffrn_reflns_theta_min 1.68
_diffrn_standards_decay_% <1
_exptl_absorpt_coefficient_mu 5.357
_exptl_absorpt_correction_T_max 1.000
_exptl_absorpt_correction_T_min 0.720
_exptl_absorpt_correction_type multi-scan
_exptl_absorpt_process_details '(SADABS, Bruker, 1997)'
_exptl_crystal_colour Orange
_exptl_crystal_density_diffrn 1.888
_exptl_crystal_density_method 'not measured'
_exptl_crystal_description Plate
_exptl_crystal_F_000 846
_exptl_crystal_size_max 0.40
_exptl_crystal_size_mid 0.20
_exptl_crystal_size_min 0.02
_refine_diff_density_max 1.809
_refine_diff_density_min -0.975
_refine_diff_density_rms 0.147
_refine_ls_extinction_method none
_refine_ls_goodness_of_fit_ref 1.042
_refine_ls_hydrogen_treatment mixed
_refine_ls_matrix_type full
_refine_ls_number_parameters 334
_refine_ls_number_reflns 5465
_refine_ls_number_restraints 0
_refine_ls_restrained_S_all 1.042
_refine_ls_R_factor_all 0.0420
_refine_ls_R_factor_gt 0.0365
_refine_ls_shift/su_max 0.001
_refine_ls_shift/su_mean 0.000
_refine_ls_structure_factor_coef Fsqd
_refine_ls_weighting_details 'calc w=1/[\s^2^(Fo^2^)+(0.0484P)^2^+1.2536P] where P=(Fo^2^+2Fc^2^)/3'
_refine_ls_weighting_scheme calc
_refine_ls_wR_factor_gt 0.0887
_refine_ls_wR_factor_ref 0.0913
_reflns_number_gt 4901
_reflns_number_total 5465
_reflns_threshold_expression >2sigma(I)
_cod_data_source_file ic051077xsi20050630_093458_2.cif
_cod_data_source_block p-1
_cod_depositor_comments
;
The following automatic conversions were performed:
'_symmetry_cell_setting' value 'Triclinic' changed to 'triclinic'
according to '/home/saulius/struct/CIF-dictionaries/cif_core.dic'
dictionary named 'cif_core.dic' version 2.4.1 from
2010-06-29.

'_exptl_absorpt_correction_type' value 'Multi-Scan' changed
to 'multi-scan' according to
'/home/saulius/struct/CIF-dictionaries/cif_core.dic' dictionary named
'cif_core.dic' version 2.4.1 from 2010-06-29.

Automatic conversion script
Id: cif_fix_enum 1527 2010-12-29 10:47:43Z saulius 
;
_cod_database_code 4309547

loop_
_symmetry_equiv_pos_as_xyz
'x, y, z'
'-x, -y, -z'

loop_
_atom_site_label
_atom_site_type_symbol
_atom_site_fract_x
_atom_site_fract_y
_atom_site_fract_z
_atom_site_U_iso_or_equiv
_atom_site_adp_type
_atom_site_occupancy
_atom_site_symmetry_multiplicity
_atom_site_calc_flag
_atom_site_refinement_flags
_atom_site_disorder_assembly
_atom_site_disorder_group
Re1 Re -0.01453(2) 0.45898(2) 0.39321(2) 0.03323(10) Uani 1 1 d . . .
Sn1 Sn 0.16026(4) 0.33516(4) 0.51519(4) 0.03599(12) Uani 1 1 d . . .
Pd1 Pd 0.18215(6) 0.36443(5) 0.70991(4) 0.04525(15) Uani 1 1 d . . .
P1 P 0.28685(18) 0.24761(15) 0.84093(14) 0.0415(4) Uani 1 1 d . . .
O11 O -0.2562(6) 0.3693(5) 0.5598(5) 0.0697(16) Uani 1 1 d . . .
O12 O 0.1273(6) 0.2266(5) 0.2956(5) 0.0661(15) Uani 1 1 d . . .
O13 O 0.2237(6) 0.5571(6) 0.2329(5) 0.0770(18) Uani 1 1 d . . .
O14 O 0.1084(5) 0.5724(4) 0.7949(4) 0.0588(14) Uani 1 1 d . . .
C11 C -0.1687(7) 0.4025(6) 0.5004(6) 0.0457(16) Uani 1 1 d . . .
C12 C 0.0812(8) 0.3100(6) 0.3371(6) 0.0466(17) Uani 1 1 d . . .
C13 C 0.1372(7) 0.5233(6) 0.2926(6) 0.0463(16) Uani 1 1 d . . .
C14 C 0.0950(6) 0.5276(6) 0.7285(6) 0.0412(15) Uani 1 1 d . . .
C15 C -0.0037(8) 0.1600(7) 0.6380(7) 0.068(2) Uani 1 1 d . . .
H15 H -0.0745 0.2241 0.6643 0.082 Uiso 1 1 calc R . .
C16 C -0.0256(10) 0.0514(9) 0.6694(9) 0.086(3) Uani 1 1 d . . .
H16 H -0.1125 0.0447 0.7135 0.103 Uiso 1 1 calc R . .
C17 C 0.0772(13) -0.0425(8) 0.6367(9) 0.089(3) Uani 1 1 d . . .
H17 H 0.0627 -0.1139 0.6596 0.107 Uiso 1 1 calc R . .
C18 C 0.2019(12) -0.0316(8) 0.5699(8) 0.090(3) Uani 1 1 d . . .
H18 H 0.2734 -0.0962 0.5465 0.108 Uiso 1 1 calc R . .
C19 C 0.2251(9) 0.0742(6) 0.5358(7) 0.064(2) Uani 1 1 d . . .
H19 H 0.3121 0.0792 0.4899 0.076 Uiso 1 1 calc R . .
C20 C 0.3723(6) 0.3073(5) 0.4109(5) 0.0399(15) Uani 1 1 d . . .
C21 C 0.4584(7) 0.3544(7) 0.4356(6) 0.0534(18) Uani 1 1 d . . .
H21 H 0.4249 0.3939 0.4990 0.064 Uiso 1 1 calc R . .
C22 C 0.5929(8) 0.3438(8) 0.3678(7) 0.068(2) Uani 1 1 d . . .
H22 H 0.6491 0.3748 0.3868 0.082 Uiso 1 1 calc R . .
C23 C 0.6440(8) 0.2881(7) 0.2733(7) 0.061(2) Uani 1 1 d . . .
H23 H 0.7338 0.2830 0.2268 0.073 Uiso 1 1 calc R . .
C24 C 0.5625(8) 0.2401(7) 0.2477(7) 0.067(2) Uani 1 1 d . . .
H24 H 0.5972 0.1998 0.1847 0.080 Uiso 1 1 calc R . .
C25 C 0.4270(8) 0.2513(7) 0.3162(7) 0.059(2) Uani 1 1 d . . .
H25 H 0.3718 0.2196 0.2967 0.071 Uiso 1 1 calc R . .
C26 C 0.4517(7) 0.1388(7) 0.7672(6) 0.057(2) Uani 1 1 d . . .
C27 C 0.4988(9) 0.0351(7) 0.8401(8) 0.078(3) Uani 1 1 d . . .
H27A H 0.5794 -0.0164 0.7958 0.117 Uiso 1 1 calc R . .
H27B H 0.4267 -0.0021 0.8732 0.117 Uiso 1 1 calc R . .
H27C H 0.5198 0.0587 0.8970 0.117 Uiso 1 1 calc R . .
C28 C 0.5666(8) 0.1973(9) 0.7124(8) 0.083(3) Uani 1 1 d . . .
H28A H 0.5907 0.2196 0.7682 0.125 Uiso 1 1 calc R . .
H28B H 0.5357 0.2632 0.6680 0.125 Uiso 1 1 calc R . .
H28C H 0.6457 0.1460 0.6664 0.125 Uiso 1 1 calc R . .
C29 C 0.4288(9) 0.0987(7) 0.6719(7) 0.069(2) Uani 1 1 d . . .
H29A H 0.4065 0.1624 0.6222 0.104 Uiso 1 1 calc R . .
H29B H 0.3545 0.0637 0.7009 0.104 Uiso 1 1 calc R . .
H29C H 0.5112 0.0448 0.6329 0.104 Uiso 1 1 calc R . .
C30 C 0.1556(8) 0.1711(7) 0.9359(6) 0.058(2) Uani 1 1 d . . .
C31 C 0.1802(10) 0.1110(8) 1.0435(7) 0.078(3) Uani 1 1 d . . .
H31A H 0.1772 0.1659 1.0886 0.117 Uiso 1 1 calc R . .
H31B H 0.2687 0.0565 1.0261 0.117 Uiso 1 1 calc R . .
H31C H 0.1100 0.0731 1.0829 0.117 Uiso 1 1 calc R . .
C32 C 0.0116(9) 0.2555(9) 0.9637(8) 0.086(3) Uani 1 1 d . . .
H32A H -0.0010 0.2974 0.8973 0.128 Uiso 1 1 calc R . .
H32B H 0.0031 0.3069 1.0147 0.128 Uiso 1 1 calc R . .
H32C H -0.0571 0.2149 0.9965 0.128 Uiso 1 1 calc R . .
C33 C 0.1490(10) 0.0802(8) 0.8733(7) 0.075(3) Uani 1 1 d . . .
H33A H 0.0731 0.0498 0.9167 0.113 Uiso 1 1 calc R . .
H33B H 0.2331 0.0204 0.8599 0.113 Uiso 1 1 calc R . .
H33C H 0.1367 0.1133 0.8041 0.113 Uiso 1 1 calc R . .
C34 C 0.3312(9) 0.3313(7) 0.9267(7) 0.061(2) Uani 1 1 d . . .
C35 C 0.4004(9) 0.4186(7) 0.8514(8) 0.077(3) Uani 1 1 d . . .
H35A H 0.4060 0.4703 0.8954 0.116 Uiso 1 1 calc R . .
H35B H 0.3476 0.4596 0.8045 0.116 Uiso 1 1 calc R . .
H35C H 0.4914 0.3809 0.8068 0.116 Uiso 1 1 calc R . .
C36 C 0.4230(10) 0.2596(8) 0.9953(8) 0.086(3) Uani 1 1 d . . .
H36A H 0.5134 0.2266 0.9465 0.129 Uiso 1 1 calc R . .
H36B H 0.3836 0.2005 1.0388 0.129 Uiso 1 1 calc R . .
H36C H 0.4291 0.3071 1.0432 0.129 Uiso 1 1 calc R . .
C37 C 0.1986(10) 0.3987(8) 1.0066(8) 0.086(3) Uani 1 1 d . . .
H37A H 0.2187 0.4525 1.0388 0.129 Uiso 1 1 calc R . .
H37B H 0.1581 0.3480 1.0639 0.129 Uiso 1 1 calc R . .
H37C H 0.1354 0.4381 0.9674 0.129 Uiso 1 1 calc R . .
C38 C 0.1236(7) 0.1711(6) 0.5679(5) 0.0431(16) Uani 1 1 d . . .

loop_
_atom_site_aniso_label
_atom_site_aniso_U_11
_atom_site_aniso_U_22
_atom_site_aniso_U_33
_atom_site_aniso_U_23
_atom_site_aniso_U_13
_atom_site_aniso_U_12
Re1 0.03320(15) 0.03723(15) 0.03378(16) 0.00500(10) -0.01809(11) -0.01128(11)
Sn1 0.0354(2) 0.0363(2) 0.0389(3) 0.00388(19) -0.01842(19) -0.00924(18)
Pd1 0.0502(3) 0.0490(3) 0.0399(3) 0.0066(2) -0.0266(3) -0.0090(2)
P1 0.0437(10) 0.0453(10) 0.0376(9) 0.0082(8) -0.0221(8) -0.0102(8)
O11 0.059(3) 0.090(4) 0.071(4) 0.027(3) -0.027(3) -0.046(3)
O12 0.087(4) 0.050(3) 0.073(4) -0.014(3) -0.039(3) -0.012(3)
O13 0.064(4) 0.101(5) 0.066(4) 0.007(3) -0.006(3) -0.046(4)
O14 0.063(3) 0.059(3) 0.063(3) -0.011(3) -0.041(3) -0.002(3)
C11 0.050(4) 0.054(4) 0.045(4) 0.009(3) -0.028(3) -0.025(3)
C12 0.059(4) 0.034(4) 0.052(4) 0.000(3) -0.029(4) -0.008(3)
C13 0.041(4) 0.052(4) 0.048(4) 0.001(3) -0.016(3) -0.016(3)
C14 0.038(4) 0.042(4) 0.044(4) -0.001(3) -0.018(3) -0.006(3)
C15 0.054(5) 0.063(5) 0.085(6) 0.025(5) -0.033(5) -0.018(4)
C16 0.080(7) 0.095(8) 0.102(8) 0.043(6) -0.046(6) -0.058(6)
C17 0.129(10) 0.058(6) 0.098(8) 0.021(6) -0.053(7) -0.047(7)
C18 0.115(9) 0.054(5) 0.081(7) 0.006(5) -0.015(6) -0.025(6)
C19 0.077(6) 0.044(4) 0.057(5) 0.002(4) -0.010(4) -0.015(4)
C20 0.036(3) 0.039(3) 0.043(4) 0.006(3) -0.018(3) -0.007(3)
C21 0.047(4) 0.073(5) 0.041(4) -0.004(4) -0.018(3) -0.012(4)
C22 0.046(5) 0.101(7) 0.069(6) -0.007(5) -0.023(4) -0.031(5)
C23 0.040(4) 0.070(5) 0.069(5) 0.003(4) -0.013(4) -0.019(4)
C24 0.050(5) 0.077(6) 0.065(5) -0.027(5) -0.001(4) -0.013(4)
C25 0.049(4) 0.061(5) 0.071(5) -0.017(4) -0.018(4) -0.016(4)
C26 0.045(4) 0.065(5) 0.059(5) 0.007(4) -0.028(4) -0.006(4)
C27 0.079(6) 0.058(5) 0.091(7) 0.005(5) -0.045(5) 0.007(4)
C28 0.045(5) 0.107(8) 0.092(7) 0.002(6) -0.026(5) -0.013(5)
C29 0.064(5) 0.067(5) 0.060(5) -0.006(4) -0.022(4) 0.010(4)
C30 0.053(5) 0.071(5) 0.049(4) 0.015(4) -0.020(4) -0.021(4)
C31 0.094(7) 0.093(7) 0.053(5) 0.029(5) -0.036(5) -0.039(6)
C32 0.058(6) 0.114(8) 0.073(6) 0.000(6) -0.010(5) -0.025(6)
C33 0.088(7) 0.083(6) 0.075(6) 0.017(5) -0.040(5) -0.045(5)
C34 0.072(5) 0.064(5) 0.066(5) -0.006(4) -0.046(4) -0.015(4)
C35 0.086(6) 0.065(5) 0.111(8) 0.013(5) -0.068(6) -0.030(5)
C36 0.108(8) 0.081(6) 0.101(8) 0.008(6) -0.083(7) -0.019(6)
C37 0.110(8) 0.072(6) 0.086(7) -0.022(5) -0.058(6) 0.001(6)
C38 0.053(4) 0.042(4) 0.042(4) 0.010(3) -0.028(3) -0.015(3)

loop_
_atom_type_symbol
_atom_type_description
_atom_type_scat_dispersion_real
_atom_type_scat_dispersion_imag
_atom_type_scat_source
C C 0.0033 0.0016 'International Tables Vol C Tables 4.2.6.8 and 6.1.1.4'
H H 0.0000 0.0000 'International Tables Vol C Tables 4.2.6.8 and 6.1.1.4'
O O 0.0106 0.0060 'International Tables Vol C Tables 4.2.6.8 and 6.1.1.4'
P P 0.1023 0.0942 'International Tables Vol C Tables 4.2.6.8 and 6.1.1.4'
Pd Pd -0.9988 1.0072 'International Tables Vol C Tables 4.2.6.8 and 6.1.1.4'
Sn Sn -0.6537 1.4246 'International Tables Vol C Tables 4.2.6.8 and 6.1.1.4'
Re Re -1.0185 7.2310 'International Tables Vol C Tables 4.2.6.8 and 6.1.1.4'

loop_
_geom_angle_atom_site_label_1
_geom_angle_atom_site_label_2
_geom_angle_atom_site_label_3
_geom_angle
_geom_angle_site_symmetry_1
_geom_angle_site_symmetry_3
_geom_angle_publ_flag
C12 Re1 C11 91.6(3) . . ?
C12 Re1 C13 91.8(3) . . ?
C11 Re1 C13 176.2(3) . . ?
C12 Re1 C14 80.9(3) . 2_566 ?
C11 Re1 C14 90.4(3) . 2_566 ?
C13 Re1 C14 91.9(3) . 2_566 ?
C12 Re1 Sn1 176.4(2) . 2_566 ?
C11 Re1 Sn1 85.1(2) . 2_566 ?
C13 Re1 Sn1 91.6(2) . 2_566 ?
C14 Re1 Sn1 100.25(18) 2_566 2_566 ?
C12 Re1 Sn1 70.2(2) . . ?
C11 Re1 Sn1 90.37(19) . . ?
C13 Re1 Sn1 89.1(2) . . ?
C14 Re1 Sn1 151.10(18) 2_566 . ?
Sn1 Re1 Sn1 108.591(13) 2_566 . ?
C12 Re1 Pd1 123.9(2) . 2_566 ?
C11 Re1 Pd1 95.6(2) . 2_566 ?
C13 Re1 Pd1 84.0(2) . 2_566 ?
C14 Re1 Pd1 43.60(18) 2_566 2_566 ?
Sn1 Re1 Pd1 57.770(15) 2_566 2_566 ?
Sn1 Re1 Pd1 164.370(18) . 2_566 ?
C38 Sn1 C20 106.9(3) . . ?
C38 Sn1 Pd1 94.36(17) . . ?
C20 Sn1 Pd1 100.30(17) . . ?
C38 Sn1 Re1 129.43(19) . 2_566 ?
C20 Sn1 Re1 120.66(17) . 2_566 ?
Pd1 Sn1 Re1 62.787(16) . 2_566 ?
C38 Sn1 Re1 109.01(17) . . ?
C20 Sn1 Re1 109.87(16) . . ?
Pd1 Sn1 Re1 133.46(2) . . ?
Re1 Sn1 Re1 71.409(13) 2_566 . ?
C14 Pd1 P1 120.5(2) . . ?
C14 Pd1 Sn1 103.29(19) . . ?
P1 Pd1 Sn1 136.03(5) . . ?
C14 Pd1 Re1 45.03(19) . 2_566 ?
P1 Pd1 Re1 163.79(5) . 2_566 ?
Sn1 Pd1 Re1 59.443(14) . 2_566 ?
C30 P1 C34 109.5(4) . . ?
C30 P1 C26 109.4(4) . . ?
C34 P1 C26 108.1(4) . . ?
C30 P1 Pd1 105.6(2) . . ?
C34 P1 Pd1 113.7(3) . . ?
C26 P1 Pd1 110.6(2) . . ?
O11 C11 Re1 178.7(7) . . ?
O12 C12 Re1 171.2(6) . . ?
O13 C13 Re1 177.4(7) . . ?
O14 C14 Pd1 120.5(5) . . ?
O14 C14 Re1 148.2(5) . 2_566 ?
Pd1 C14 Re1 91.4(3) . 2_566 ?
C38 C15 C16 119.8(9) . . ?
C17 C16 C15 121.0(9) . . ?
C16 C17 C18 119.0(9) . . ?
C17 C18 C19 121.0(10) . . ?
C38 C19 C18 121.5(8) . . ?
C25 C20 C21 116.7(6) . . ?
C25 C20 Sn1 123.8(5) . . ?
C21 C20 Sn1 119.4(5) . . ?
C22 C21 C20 121.2(7) . . ?
C23 C22 C21 120.6(7) . . ?
C24 C23 C22 119.4(7) . . ?
C23 C24 C25 119.8(8) . . ?
C20 C25 C24 122.3(7) . . ?
C28 C26 C27 109.9(7) . . ?
C28 C26 C29 105.3(7) . . ?
C27 C26 C29 108.7(7) . . ?
C28 C26 P1 109.1(6) . . ?
C27 C26 P1 115.1(6) . . ?
C29 C26 P1 108.2(5) . . ?
C33 C30 C32 105.2(7) . . ?
C33 C30 C31 106.4(7) . . ?
C32 C30 C31 109.4(7) . . ?
C33 C30 P1 109.4(6) . . ?
C32 C30 P1 108.8(6) . . ?
C31 C30 P1 117.0(6) . . ?
C35 C34 C37 105.8(8) . . ?
C35 C34 C36 109.0(7) . . ?
C37 C34 C36 107.6(7) . . ?
C35 C34 P1 109.5(6) . . ?
C37 C34 P1 109.2(6) . . ?
C36 C34 P1 115.4(6) . . ?
C19 C38 C15 117.5(7) . . ?
C19 C38 Sn1 121.4(5) . . ?
C15 C38 Sn1 121.1(6) . . ?

loop_
_geom_bond_atom_site_label_1
_geom_bond_atom_site_label_2
_geom_bond_distance
_geom_bond_site_symmetry_2
_geom_bond_publ_flag
Re1 C12 1.942(7) . ?
Re1 C11 1.984(7) . ?
Re1 C13 1.990(7) . ?
Re1 C14 2.023(7) 2_566 ?
Re1 Sn1 2.7674(5) 2_566 ?
Re1 Sn1 2.8215(5) . ?
Re1 Pd1 2.8580(5) 2_566 ?
Sn1 C38 2.150(7) . ?
Sn1 C20 2.157(6) . ?
Sn1 Pd1 2.7185(7) . ?
Sn1 Re1 2.7674(5) 2_566 ?
Pd1 C14 1.972(7) . ?
Pd1 P1 2.4093(17) . ?
Pd1 Re1 2.8580(5) 2_566 ?
P1 C30 1.904(8) . ?
P1 C34 1.910(8) . ?
P1 C26 1.911(8) . ?
O11 C11 1.128(8) . ?
O12 C12 1.137(8) . ?
O13 C13 1.124(8) . ?
O14 C14 1.175(8) . ?
C14 Re1 2.023(7) 2_566 ?
C15 C38 1.385(10) . ?
C15 C16 1.410(12) . ?
C16 C17 1.345(14) . ?
C17 C18 1.350(14) . ?
C18 C19 1.385(11) . ?
C19 C38 1.362(10) . ?
C20 C25 1.367(10) . ?
C20 C21 1.389(9) . ?
C21 C22 1.382(10) . ?
C22 C23 1.365(11) . ?
C23 C24 1.360(11) . ?
C24 C25 1.392(10) . ?
C26 C28 1.527(11) . ?
C26 C27 1.530(10) . ?
C26 C29 1.533(11) . ?
C30 C33 1.534(12) . ?
C30 C32 1.539(11) . ?
C30 C31 1.540(10) . ?
C34 C35 1.520(11) . ?
C34 C37 1.524(12) . ?
C34 C36 1.545(10) . ?
